data_4314235
loop_
_publ_author_name
'Lydia Karmazin'
'Marinella Mazzanti'
'Jacques P\'ecaut'

_publ_section_title
;
 Oxidation Chemistry of Uranium(III) Complexes of Tpa: Synthesis and
 Structural Studies of Oxo, Hydroxo, and Alkoxo Complexes of Uranium(IV)
;
_journal_name_full 'Inorganic Chemistry'
_journal_page_first 5900
_journal_page_last 5908
_journal_paper_doi 10.1021/ic0343004
_journal_volume 42
_journal_year 2003
_chemical_formula_sum 'C60 H66 I6 N15 O3 U3'
_chemical_formula_weight 2520.77
_chemical_name_systematic
;
 ?
;
_space_group_IT_number 14
_symmetry_cell_setting monoclinic
_symmetry_space_group_name_Hall '-P 2ybc'
_symmetry_space_group_name_H-M 'P 1 21/c 1'
_atom_sites_solution_hydrogens geom
_atom_sites_solution_primary direct
_atom_sites_solution_secondary difmap
_audit_creation_method SHELXL-97
_cell_angle_alpha 90.00
_cell_angle_beta 101.4080(10)
_cell_angle_gamma 90.00
_cell_formula_units_Z 4
_cell_length_a 22.1347(14)
_cell_length_b 13.8063(9)
_cell_length_c 25.8860(16)
_cell_measurement_temperature 143(2)
_cell_volume 7754.4(9)
_computing_cell_refinement 'Bruker SMART'
_computing_data_collection 'Bruker SMART'
_computing_data_reduction 'Bruker SHELXTL'
_computing_molecular_graphics 'Bruker SHELXTL'
_computing_publication_material 'Bruker SHELXTL'
_computing_structure_refinement 'SHELXL-97 (Sheldrick, 1997)'
_computing_structure_solution 'SHELXS-97 (Sheldrick, 1990)'
_diffrn_ambient_temperature 143(2)
_diffrn_measured_fraction_theta_full 0.995
_diffrn_measured_fraction_theta_max 0.995
_diffrn_measurement_device_type 'CCD area detector'
_diffrn_measurement_method 'phi and omega scans'
_diffrn_radiation_monochromator graphite
_diffrn_radiation_source 'fine-focus sealed tube'
_diffrn_radiation_type MoK\a
_diffrn_radiation_wavelength 0.71073
_diffrn_reflns_av_R_equivalents 0.0760
_diffrn_reflns_av_sigmaI/netI 0.0601
_diffrn_reflns_limit_h_max 26
_diffrn_reflns_limit_h_min -20
_diffrn_reflns_limit_k_max 15
_diffrn_reflns_limit_k_min -16
_diffrn_reflns_limit_l_max 30
_diffrn_reflns_limit_l_min -30
_diffrn_reflns_number 36704
_diffrn_reflns_theta_full 24.77
_diffrn_reflns_theta_max 24.77
_diffrn_reflns_theta_min 1.68
_exptl_absorpt_coefficient_mu 8.687
_exptl_absorpt_correction_type none
_exptl_crystal_colour light_brown
_exptl_crystal_density_diffrn 2.159
_exptl_crystal_density_method 'not measured'
_exptl_crystal_F_000 4596
_exptl_crystal_size_max 0.2
_exptl_crystal_size_mid 0.4
_exptl_crystal_size_min 0.5
_refine_diff_density_max 5.326
_refine_diff_density_min -3.809
_refine_diff_density_rms 0.407
_refine_ls_extinction_method none
_refine_ls_goodness_of_fit_ref 1.199
_refine_ls_hydrogen_treatment mixed
_refine_ls_matrix_type full
_refine_ls_number_parameters 801
_refine_ls_number_reflns 13252
_refine_ls_number_restraints 0
_refine_ls_restrained_S_all 1.199
_refine_ls_R_factor_all 0.0665
_refine_ls_R_factor_gt 0.0554
_refine_ls_shift/su_max 0.008
_refine_ls_shift/su_mean 0.000
_refine_ls_structure_factor_coef Fsqd
_refine_ls_weighting_details 'calc w=1/[\s^2^(Fo^2^)+(0.1000P)^2^+0.0000P] where P=(Fo^2^+2Fc^2^)/3'
_refine_ls_weighting_scheme calc
_refine_ls_wR_factor_gt 0.1565
_refine_ls_wR_factor_ref 0.1636
_reflns_number_gt 11127
_reflns_number_total 13252
_reflns_threshold_expression >2sigma(I)
_cod_data_source_file ic0343004si20030702_093145_3.cif
_cod_data_source_block complex3,[U(tpa)(m-O)I]3(m3-I)}I2.3CH3CN
_cod_depositor_comments
;
The following automatic conversions were performed:

'_symmetry_cell_setting' value 'Monoclinic' changed to 'monoclinic'
according to the built-in table from CIF Core dictionary named
'cif_core.dic' version 2.4.1 from 2010-06-29.

Automatic conversion script
Id: cif_fix_values 1646 2011-03-28 12:23:43Z adriana 
;
_cod_database_code 4314235

loop_
_symmetry_equiv_pos_as_xyz
'x, y, z'
'-x, y+1/2, -z+1/2'
'-x, -y, -z'
'x, -y-1/2, z-1/2'

loop_
_atom_site_label
_atom_site_type_symbol
_atom_site_fract_x
_atom_site_fract_y
_atom_site_fract_z
_atom_site_U_iso_or_equiv
_atom_site_adp_type
_atom_site_occupancy
_atom_site_symmetry_multiplicity
_atom_site_calc_flag
_atom_site_refinement_flags
_atom_site_disorder_assembly
_atom_site_disorder_group
U1 U 0.141467(13) 0.108032(18) 0.847201(10) 0.01449(7) Uani 1 1 d . . .
U2 U 0.207080(13) -0.111719(18) 0.934883(10) 0.01617(7) Uani 1 1 d . . .
U3 U 0.204051(13) 0.144913(18) 0.995872(10) 0.01607(7) Uani 1 1 d . . .
I1 I 0.03047(2) -0.02224(3) 0.783370(18) 0.02109(12) Uani 1 1 d . . .
I2 I 0.17673(2) -0.20194(4) 1.040141(19) 0.02632(13) Uani 1 1 d . . .
I3 I 0.08732(2) 0.28398(3) 0.998962(18) 0.02186(12) Uani 1 1 d . . .
I4 I 0.08379(2) 0.01403(3) 0.944291(17) 0.01667(11) Uani 1 1 d . . .
O1 O 0.1875(2) -0.0218(3) 0.86503(17) 0.0159(12) Uani 1 1 d . . .
H1O H 0.2036 -0.0474 0.8364 0.019 Uiso 1 1 calc R . .
O2 O 0.1882(2) 0.1826(3) 0.91645(18) 0.0166(12) Uani 1 1 d . . .
H2O H 0.2046 0.2438 0.9096 0.020 Uiso 1 1 calc R . .
O3 O 0.2400(2) 0.0045(4) 0.98319(18) 0.0200(13) Uani 1 1 d . . .
H3O H 0.2796 -0.0070 1.0043 0.024 Uiso 1 1 calc R . .
N1 N 0.2483(3) 0.3045(4) 1.0452(2) 0.0200(15) Uani 1 1 d . . .
N2 N 0.1676(3) 0.0711(4) 1.0794(2) 0.0179(15) Uani 1 1 d . . .
N3 N 0.3155(3) 0.1904(4) 0.9852(2) 0.0232(16) Uani 1 1 d . . .
N4 N 0.2906(3) 0.1209(5) 1.0828(2) 0.0238(17) Uani 1 1 d . . .
N21 N 0.0482(3) 0.2280(4) 0.8501(2) 0.0228(16) Uani 1 1 d . . .
N22 N 0.1417(3) 0.1243(4) 0.7462(2) 0.0217(16) Uani 1 1 d . . .
N23 N 0.2473(3) 0.1506(4) 0.8210(2) 0.0207(15) Uani 1 1 d . . .
N24 N 0.1508(3) 0.2878(4) 0.8129(2) 0.0197(15) Uani 1 1 d . . .
N41 N 0.1119(3) -0.2213(4) 0.8901(2) 0.0203(15) Uani 1 1 d . . .
N42 N 0.3144(3) -0.0941(4) 0.9105(2) 0.0219(16) Uani 1 1 d . . .
N43 N 0.2849(3) -0.2541(5) 0.9636(3) 0.0347(19) Uani 1 1 d . . .
N44 N 0.2253(3) -0.2303(4) 0.8592(2) 0.0198(15) Uani 1 1 d . . .
C1 C 0.2923(4) 0.2030(5) 1.1191(3) 0.025(2) Uani 1 1 d . . .
H1A H 0.3316 0.2013 1.1451 0.030 Uiso 1 1 calc R . .
H1B H 0.2582 0.1961 1.1385 0.030 Uiso 1 1 calc R . .
C2 C 0.2865(4) 0.2983(6) 1.0917(3) 0.028(2) Uani 1 1 d . . .
C3 C 0.3179(4) 0.3833(6) 1.1152(3) 0.034(2) Uani 1 1 d . . .
H3 H 0.3463 0.3789 1.1478 0.040 Uiso 1 1 calc R . .
C4 C 0.3066(5) 0.4700(7) 1.0904(4) 0.052(3) Uani 1 1 d . . .
H4 H 0.3267 0.5263 1.1065 0.063 Uiso 1 1 calc R . .
C5 C 0.2662(4) 0.4784(6) 1.0420(4) 0.042(3) Uani 1 1 d . . .
H5 H 0.2576 0.5383 1.0240 0.051 Uiso 1 1 calc R . .
C6 C 0.2396(4) 0.3910(6) 1.0222(3) 0.032(2) Uani 1 1 d . . .
H6 H 0.2124 0.3935 0.9889 0.039 Uiso 1 1 calc R . .
C7 C 0.2757(3) 0.0303(5) 1.1101(3) 0.0230(19) Uani 1 1 d . . .
H7A H 0.3040 0.0247 1.1447 0.028 Uiso 1 1 calc R . .
H7B H 0.2822 -0.0268 1.0887 0.028 Uiso 1 1 calc R . .
C8 C 0.2100(4) 0.0310(5) 1.1180(3) 0.023(2) Uani 1 1 d . . .
C9 C 0.1942(4) -0.0114(5) 1.1615(3) 0.025(2) Uani 1 1 d . . .
H9 H 0.2251 -0.0390 1.1882 0.030 Uiso 1 1 calc R . .
C10 C 0.1338(4) -0.0135(5) 1.1658(3) 0.029(2) Uani 1 1 d . . .
H10 H 0.1222 -0.0426 1.1956 0.035 Uiso 1 1 calc R . .
C11 C 0.0887(4) 0.0276(5) 1.1259(3) 0.024(2) Uani 1 1 d . . .
H11 H 0.0464 0.0281 1.1284 0.029 Uiso 1 1 calc R . .
C12 C 0.1081(3) 0.0672(5) 1.0832(3) 0.0183(18) Uani 1 1 d . . .
H12 H 0.0780 0.0929 1.0552 0.022 Uiso 1 1 calc R . .
C13 C 0.3514(4) 0.1051(6) 1.0690(3) 0.028(2) Uani 1 1 d . . .
H13A H 0.3543 0.0369 1.0579 0.034 Uiso 1 1 calc R . .
H13B H 0.3840 0.1160 1.1006 0.034 Uiso 1 1 calc R . .
C14 C 0.3629(4) 0.1728(6) 1.0242(3) 0.028(2) Uani 1 1 d . . .
C15 C 0.4218(6) 0.2010(9) 1.0226(4) 0.061(3) Uani 1 1 d . . .
H15 H 0.4549 0.1854 1.0508 0.074 Uiso 1 1 calc R . .
C16 C 0.4327(5) 0.2535(10) 0.9789(5) 0.074(4) Uani 1 1 d . . .
H16 H 0.4729 0.2746 0.9766 0.089 Uiso 1 1 calc R . .
C17 C 0.3823(5) 0.2733(9) 0.9389(4) 0.057(3) Uani 1 1 d . . .
H17 H 0.3874 0.3102 0.9091 0.069 Uiso 1 1 calc R . .
C18 C 0.3262(4) 0.2399(7) 0.9428(3) 0.038(2) Uani 1 1 d . . .
H18 H 0.2926 0.2516 0.9144 0.046 Uiso 1 1 calc R . .
C21 C 0.1197(4) 0.3551(5) 0.8445(3) 0.0216(19) Uani 1 1 d . . .
H21A H 0.1456 0.3615 0.8802 0.026 Uiso 1 1 calc R . .
H21B H 0.1166 0.4199 0.8278 0.026 Uiso 1 1 calc R . .
C22 C 0.0572(4) 0.3233(5) 0.8497(3) 0.0191(18) Uani 1 1 d . . .
C23 C 0.0122(4) 0.3876(5) 0.8551(3) 0.029(2) Uani 1 1 d . . .
H23 H 0.0198 0.4551 0.8537 0.034 Uiso 1 1 calc R . .
C24 C -0.0430(4) 0.3562(6) 0.8626(3) 0.033(2) Uani 1 1 d . . .
H24 H -0.0740 0.4010 0.8673 0.040 Uiso 1 1 calc R . .
C25 C -0.0539(4) 0.2568(6) 0.8632(3) 0.030(2) Uani 1 1 d . . .
H25 H -0.0928 0.2324 0.8673 0.037 Uiso 1 1 calc R . .
C26 C -0.0068(4) 0.1949(5) 0.8577(3) 0.025(2) Uani 1 1 d . . .
H26 H -0.0132 0.1270 0.8592 0.029 Uiso 1 1 calc R . .
C27 C 0.1162(4) 0.2906(5) 0.7566(3) 0.0234(19) Uani 1 1 d . . .
H27A H 0.0715 0.2831 0.7559 0.028 Uiso 1 1 calc R . .
H27B H 0.1226 0.3544 0.7410 0.028 Uiso 1 1 calc R . .
C28 C 0.1369(3) 0.2131(5) 0.7248(3) 0.0209(19) Uani 1 1 d . . .
C29 C 0.1451(4) 0.2261(6) 0.6730(3) 0.024(2) Uani 1 1 d . . .
H29 H 0.1408 0.2888 0.6575 0.029 Uiso 1 1 calc R . .
C30 C 0.1593(4) 0.1493(6) 0.6449(3) 0.028(2) Uani 1 1 d . . .
H30 H 0.1638 0.1580 0.6094 0.034 Uiso 1 1 calc R . .
C31 C 0.1671(4) 0.0584(6) 0.6678(3) 0.027(2) Uani 1 1 d . . .
H31 H 0.1790 0.0045 0.6493 0.032 Uiso 1 1 calc R . .
C32 C 0.1570(4) 0.0492(5) 0.7182(3) 0.0219(19) Uani 1 1 d . . .
H32 H 0.1610 -0.0131 0.7341 0.026 Uiso 1 1 calc R . .
C33 C 0.2157(4) 0.3179(6) 0.8155(3) 0.029(2) Uani 1 1 d . . .
H33A H 0.2162 0.3716 0.7903 0.034 Uiso 1 1 calc R . .
H33B H 0.2321 0.3435 0.8513 0.034 Uiso 1 1 calc R . .
C34 C 0.2574(4) 0.2406(6) 0.8040(3) 0.028(2) Uani 1 1 d . . .
C35 C 0.3061(4) 0.2587(6) 0.7802(3) 0.034(2) Uani 1 1 d . . .
H35 H 0.3133 0.3225 0.7691 0.041 Uiso 1 1 calc R . .
C36 C 0.3441(4) 0.1857(7) 0.7725(4) 0.050(3) Uani 1 1 d . . .
H36 H 0.3773 0.1980 0.7551 0.060 Uiso 1 1 calc R . .
C37 C 0.3350(4) 0.0946(6) 0.7897(4) 0.041(3) Uani 1 1 d . . .
H37 H 0.3610 0.0424 0.7842 0.049 Uiso 1 1 calc R . .
C38 C 0.2868(4) 0.0809(6) 0.8153(3) 0.032(2) Uani 1 1 d . . .
H38 H 0.2816 0.0188 0.8296 0.038 Uiso 1 1 calc R . .
C41 C 0.1672(4) -0.2356(6) 0.8184(3) 0.027(2) Uani 1 1 d . . .
H41A H 0.1602 -0.1726 0.7999 0.033 Uiso 1 1 calc R . .
H41B H 0.1719 -0.2856 0.7920 0.033 Uiso 1 1 calc R . .
C42 C 0.1137(4) -0.2590(5) 0.8412(3) 0.023(2) Uani 1 1 d . . .
C43 C 0.0653(4) -0.3151(5) 0.8147(3) 0.029(2) Uani 1 1 d . . .
H43 H 0.0674 -0.3424 0.7814 0.035 Uiso 1 1 calc R . .
C44 C 0.0137(4) -0.3315(5) 0.8368(3) 0.025(2) Uani 1 1 d . . .
H44 H -0.0202 -0.3684 0.8187 0.030 Uiso 1 1 calc R . .
C45 C 0.0131(4) -0.2924(5) 0.8861(3) 0.026(2) Uani 1 1 d . . .
H45 H -0.0210 -0.3027 0.9027 0.031 Uiso 1 1 calc R . .
C46 C 0.0635(4) -0.2378(5) 0.9108(3) 0.0230(19) Uani 1 1 d . . .
H46 H 0.0627 -0.2111 0.9445 0.028 Uiso 1 1 calc R . .
C47 C 0.2749(4) -0.1967(5) 0.8333(3) 0.027(2) Uani 1 1 d . . .
H47A H 0.2569 -0.1522 0.8043 0.032 Uiso 1 1 calc R . .
H47B H 0.2917 -0.2533 0.8173 0.032 Uiso 1 1 calc R . .
C48 C 0.3273(4) -0.1456(5) 0.8688(3) 0.027(2) Uani 1 1 d . . .
C49 C 0.3871(4) -0.1453(6) 0.8580(3) 0.034(2) Uani 1 1 d . . .
H49 H 0.3970 -0.1855 0.8311 0.041 Uiso 1 1 calc R . .
C50 C 0.4313(4) -0.0860(7) 0.8869(4) 0.042(3) Uani 1 1 d . . .
H50 H 0.4713 -0.0827 0.8788 0.051 Uiso 1 1 calc R . .
C51 C 0.4174(4) -0.0316(8) 0.9276(3) 0.044(3) Uani 1 1 d . . .
H51 H 0.4470 0.0101 0.9480 0.052 Uiso 1 1 calc R . .
C52 C 0.3581(4) -0.0403(6) 0.9375(4) 0.037(2) Uani 1 1 d . . .
H52 H 0.3487 -0.0042 0.9661 0.045 Uiso 1 1 calc R . .
C53 C 0.2379(4) -0.3301(5) 0.8820(3) 0.035(2) Uani 1 1 d . . .
H53A H 0.2001 -0.3562 0.8918 0.042 Uiso 1 1 calc R . .
H53B H 0.2495 -0.3736 0.8552 0.042 Uiso 1 1 calc R . .
C54 C 0.2884(4) -0.3276(6) 0.9292(3) 0.035(2) Uani 1 1 d . . .
C55 C 0.3333(5) -0.3977(7) 0.9386(4) 0.056(3) Uani 1 1 d . . .
H55 H 0.3334 -0.4487 0.9140 0.067 Uiso 1 1 calc R . .
C56 C 0.3783(6) -0.3938(8) 0.9838(5) 0.071(4) Uani 1 1 d . . .
H56 H 0.4107 -0.4400 0.9899 0.085 Uiso 1 1 calc R . .
C57 C 0.3753(5) -0.3207(9) 1.0207(4) 0.069(4) Uani 1 1 d . . .
H57 H 0.4052 -0.3177 1.0525 0.083 Uiso 1 1 calc R . .
C58 C 0.3269(4) -0.2502(7) 1.0099(4) 0.048(3) Uani 1 1 d . . .
H58 H 0.3240 -0.2010 1.0350 0.057 Uiso 1 1 calc R . .
I5 I 0.32910(3) 0.54150(4) 0.78368(2) 0.04028(16) Uani 1 1 d . . .
I6 I 0.53244(4) 0.77721(10) 0.80719(5) 0.0968(4) Uani 0.6932(13) 1 d P . .
I7 I 0.44733(9) 0.62973(14) 0.60102(9) 0.0420(6) Uani 0.3068(13) 1 d P . .
N61 N 0.2187(6) -0.3349(8) 1.1975(4) 0.090(4) Uani 1 1 d . . .
C61 C 0.2584(6) -0.2975(7) 1.1851(4) 0.064(4) Uani 1 1 d . . .
C62 C 0.3091(6) -0.2513(9) 1.1694(5) 0.075(4) Uani 1 1 d . . .
N63 N 0.4893(7) 0.4619(14) 0.9368(7) 0.126(10) Uani 0.50 1 d PG . .
C65 C 0.4867(7) 0.5283(15) 0.9167(6) 0.067(7) Uani 0.50 1 d PG . .
C66 C 0.4849(13) 0.614(2) 0.8911(10) 0.103(10) Uani 0.50 1 d PG . .
N62 N 0.1409(4) -0.0353(5) 0.4341(3) 0.045(2) Uani 1 1 d . . .
C63 C 0.1140(4) -0.0482(6) 0.4670(4) 0.037(3) Uani 1 1 d . . .
C64 C 0.0790(5) -0.0662(6) 0.5095(4) 0.052(3) Uani 1 1 d . . .
N64 N 0.5714(5) 0.4306(8) 0.7887(5) 0.019(3) Uiso 0.50 1 d PG . .
C67 C 0.5460(10) 0.420(2) 0.8213(7) 0.102(10) Uiso 0.50 1 d PG . .
C68 C 0.513(2) 0.405(5) 0.8623(15) 0.30(4) Uiso 0.50 1 d PG . .

loop_
_atom_site_aniso_label
_atom_site_aniso_U_11
_atom_site_aniso_U_22
_atom_site_aniso_U_33
_atom_site_aniso_U_23
_atom_site_aniso_U_13
_atom_site_aniso_U_12
U1 0.01957(14) 0.00899(12) 0.01505(13) 0.00109(9) 0.00377(11) 0.00019(10)
U2 0.01904(14) 0.01181(12) 0.01764(13) 0.00025(10) 0.00357(11) 0.00279(10)
U3 0.01891(14) 0.01344(13) 0.01563(13) -0.00261(10) 0.00282(11) -0.00104(11)
I1 0.0250(3) 0.0189(2) 0.0189(2) -0.00096(19) 0.0034(2) -0.00366(19)
I2 0.0351(3) 0.0219(2) 0.0228(2) 0.0039(2) 0.0076(2) -0.0017(2)
I3 0.0290(3) 0.0137(2) 0.0232(2) -0.00132(18) 0.0058(2) 0.00438(19)
I4 0.0189(2) 0.0129(2) 0.0181(2) -0.00068(17) 0.00342(18) 0.00024(18)
O1 0.021(3) 0.016(2) 0.010(2) 0.0001(19) 0.0016(19) 0.006(2)
O2 0.019(3) 0.010(2) 0.023(2) -0.003(2) 0.009(2) -0.010(2)
O3 0.011(3) 0.027(3) 0.020(2) 0.003(2) -0.002(2) 0.007(2)
N1 0.025(3) 0.020(3) 0.017(3) -0.002(2) 0.008(3) -0.004(3)
N2 0.024(3) 0.017(3) 0.011(3) 0.002(2) 0.001(2) 0.000(3)
N3 0.025(3) 0.024(3) 0.020(3) -0.005(3) 0.003(3) -0.009(3)
N4 0.018(3) 0.032(3) 0.021(3) -0.003(3) 0.001(3) -0.003(3)
N21 0.026(4) 0.025(3) 0.017(3) 0.000(3) 0.003(3) 0.002(3)
N22 0.032(4) 0.025(3) 0.008(3) 0.005(2) 0.002(3) -0.002(3)
N23 0.025(3) 0.017(3) 0.022(3) 0.007(3) 0.010(3) 0.002(3)
N24 0.027(3) 0.015(3) 0.018(3) 0.005(2) 0.006(3) 0.002(3)
N41 0.027(3) 0.010(3) 0.027(3) -0.002(2) 0.012(3) -0.004(3)
N42 0.023(3) 0.024(3) 0.020(3) -0.002(3) 0.008(3) 0.007(3)
N43 0.032(4) 0.037(4) 0.036(4) 0.004(3) 0.010(3) 0.008(3)
N44 0.025(3) 0.013(3) 0.022(3) 0.003(2) 0.007(3) 0.005(3)
C1 0.019(4) 0.029(4) 0.027(4) -0.014(3) 0.006(3) -0.007(3)
C2 0.033(4) 0.027(4) 0.026(4) -0.012(3) 0.015(3) -0.013(4)
C3 0.031(5) 0.040(5) 0.028(4) -0.004(4) 0.000(4) -0.017(4)
C4 0.059(6) 0.035(5) 0.061(6) -0.015(5) 0.011(5) -0.029(5)
C5 0.046(6) 0.026(4) 0.056(6) -0.002(4) 0.014(5) -0.021(4)
C6 0.038(5) 0.030(4) 0.027(4) -0.007(4) 0.001(4) 0.000(4)
C7 0.019(4) 0.023(4) 0.026(4) 0.006(3) 0.003(3) 0.007(3)
C8 0.033(5) 0.017(4) 0.014(4) -0.003(3) -0.007(3) -0.004(3)
C9 0.031(5) 0.021(4) 0.020(4) -0.001(3) 0.003(3) -0.001(3)
C10 0.043(5) 0.019(4) 0.026(4) 0.000(3) 0.008(4) -0.004(4)
C11 0.023(4) 0.016(4) 0.030(4) 0.002(3) 0.000(3) -0.010(3)
C12 0.028(4) 0.006(3) 0.019(4) -0.001(3) 0.002(3) 0.005(3)
C13 0.020(4) 0.048(5) 0.020(4) 0.001(4) 0.009(3) 0.007(4)
C14 0.024(4) 0.032(4) 0.029(4) -0.003(4) 0.010(3) -0.005(4)
C15 0.064(7) 0.075(8) 0.042(6) 0.003(6) 0.005(5) -0.016(6)
C16 0.032(5) 0.118(10) 0.072(8) 0.005(7) 0.010(5) -0.045(6)
C17 0.060(7) 0.084(8) 0.029(5) 0.004(5) 0.010(5) -0.026(6)
C18 0.039(5) 0.047(5) 0.030(4) -0.009(4) 0.009(4) -0.023(4)
C21 0.031(4) 0.009(3) 0.024(4) 0.004(3) 0.003(3) -0.005(3)
C22 0.032(4) 0.012(3) 0.013(3) 0.000(3) 0.004(3) 0.003(3)
C23 0.052(5) 0.005(3) 0.030(4) 0.001(3) 0.011(4) 0.007(3)
C24 0.042(5) 0.022(4) 0.039(5) 0.002(4) 0.017(4) 0.013(4)
C25 0.029(4) 0.040(5) 0.024(4) 0.013(4) 0.011(3) 0.015(4)
C26 0.027(4) 0.018(4) 0.029(4) -0.002(3) 0.008(3) -0.007(3)
C27 0.027(4) 0.022(4) 0.023(4) 0.013(3) 0.007(3) 0.012(3)
C28 0.017(4) 0.013(3) 0.031(4) 0.006(3) 0.003(3) 0.000(3)
C29 0.021(4) 0.024(4) 0.025(4) 0.012(3) -0.001(3) -0.002(3)
C30 0.020(4) 0.045(5) 0.021(4) 0.006(4) 0.007(3) -0.007(4)
C31 0.031(4) 0.027(4) 0.022(4) -0.002(3) 0.007(3) 0.000(4)
C32 0.034(4) 0.010(3) 0.024(4) 0.002(3) 0.012(3) -0.004(3)
C33 0.030(5) 0.020(4) 0.036(4) 0.003(3) 0.008(4) -0.004(3)
C34 0.020(4) 0.028(4) 0.036(4) 0.003(4) 0.007(3) -0.007(3)
C35 0.031(5) 0.027(4) 0.046(5) 0.004(4) 0.012(4) -0.005(4)
C36 0.039(5) 0.047(6) 0.074(6) 0.012(5) 0.035(5) -0.005(5)
C37 0.034(5) 0.028(4) 0.068(6) 0.009(4) 0.025(4) 0.004(4)
C38 0.033(5) 0.028(4) 0.038(4) 0.008(4) 0.014(4) 0.010(4)
C41 0.034(5) 0.018(4) 0.032(4) -0.005(3) 0.014(4) 0.001(3)
C42 0.038(5) 0.002(3) 0.028(4) -0.002(3) 0.003(3) 0.006(3)
C43 0.045(5) 0.007(3) 0.032(4) -0.003(3) 0.001(4) 0.004(3)
C44 0.032(5) 0.016(3) 0.027(4) 0.000(3) 0.006(3) -0.001(3)
C45 0.029(4) 0.010(3) 0.036(4) -0.002(3) 0.000(4) -0.004(3)
C46 0.027(4) 0.016(4) 0.027(4) 0.001(3) 0.010(3) 0.005(3)
C47 0.038(5) 0.014(4) 0.032(4) -0.004(3) 0.013(4) 0.000(3)
C48 0.038(5) 0.017(4) 0.029(4) 0.009(3) 0.010(4) 0.009(3)
C49 0.045(5) 0.025(4) 0.037(5) -0.005(4) 0.019(4) 0.007(4)
C50 0.023(5) 0.059(6) 0.045(5) 0.017(5) 0.008(4) -0.003(4)
C51 0.030(5) 0.066(6) 0.035(5) -0.013(5) 0.008(4) -0.008(5)
C52 0.025(5) 0.038(5) 0.049(5) -0.014(4) 0.010(4) -0.001(4)
C53 0.058(5) 0.013(4) 0.045(4) 0.002(3) 0.033(4) 0.014(4)
C54 0.037(5) 0.035(4) 0.036(4) 0.019(4) 0.019(4) 0.018(4)
C55 0.072(6) 0.046(5) 0.062(6) 0.022(5) 0.040(5) 0.038(5)
C56 0.074(8) 0.059(6) 0.078(8) 0.025(6) 0.008(7) 0.046(6)
C57 0.048(7) 0.097(8) 0.057(6) 0.049(6) -0.002(5) 0.021(6)
C58 0.036(5) 0.050(6) 0.054(6) 0.021(5) 0.001(5) 0.021(5)
I5 0.0413(3) 0.0290(3) 0.0473(3) -0.0133(3) 0.0010(3) 0.0043(3)
I6 0.0173(5) 0.1745(10) 0.1026(7) -0.1126(7) 0.0213(4) -0.0122(6)
I7 0.0260(11) 0.0300(10) 0.0675(14) -0.0032(9) 0.0032(9) 0.0043(8)
N61 0.156(11) 0.071(7) 0.045(5) -0.001(5) 0.021(6) -0.040(7)
C61 0.118(10) 0.037(5) 0.042(6) -0.007(5) 0.029(6) -0.027(6)
C62 0.099(9) 0.067(7) 0.065(7) 0.000(6) 0.034(7) -0.032(7)
N63 0.022(10) 0.138(18) 0.22(2) 0.114(18) 0.026(13) 0.045(11)
C65 0.014(10) 0.111(17) 0.069(13) 0.060(13) -0.009(9) 0.006(11)
C66 0.074(18) 0.14(2) 0.079(16) -0.072(15) -0.033(14) -0.031(17)
N62 0.054(5) 0.030(4) 0.053(5) 0.005(4) 0.015(4) 0.001(4)
C63 0.039(5) 0.009(4) 0.062(6) -0.008(4) 0.004(5) 0.005(4)
C64 0.083(7) 0.023(4) 0.064(6) 0.010(4) 0.046(5) 0.012(5)

loop_
_atom_type_symbol
_atom_type_description
_atom_type_scat_dispersion_real
_atom_type_scat_dispersion_imag
_atom_type_scat_source
C C 0.0033 0.0016 'International Tables Vol C Tables 4.2.6.8 and 6.1.1.4'
H H 0.0000 0.0000 'International Tables Vol C Tables 4.2.6.8 and 6.1.1.4'
N N 0.0061 0.0033 'International Tables Vol C Tables 4.2.6.8 and 6.1.1.4'
O O 0.0106 0.0060 'International Tables Vol C Tables 4.2.6.8 and 6.1.1.4'
I I -0.4742 1.8119 'International Tables Vol C Tables 4.2.6.8 and 6.1.1.4'
U U -9.6767 9.6646 'International Tables Vol C Tables 4.2.6.8 and 6.1.1.4'

loop_
_geom_angle_atom_site_label_1
_geom_angle_atom_site_label_2
_geom_angle_atom_site_label_3
_geom_angle
_geom_angle_site_symmetry_1
_geom_angle_site_symmetry_3
_geom_angle_publ_flag
O1 U1 O2 95.41(17) . . ?
O1 U1 N22 101.43(19) . . ?
O2 U1 N22 134.06(19) . . ?
O1 U1 N23 79.99(19) . . ?
O2 U1 N23 78.58(18) . . ?
N22 U1 N23 63.06(19) . . ?
O1 U1 N24 144.7(2) . . ?
O2 U1 N24 76.99(17) . . ?
N22 U1 N24 64.66(18) . . ?
N23 U1 N24 64.73(19) . . ?
O1 U1 N21 152.2(2) . . ?
O2 U1 N21 85.76(18) . . ?
N22 U1 N21 97.43(19) . . ?
N23 U1 N21 127.15(19) . . ?
N24 U1 N21 62.61(19) . . ?
O1 U1 I1 85.59(13) . . ?
O2 U1 I1 152.59(13) . . ?
N22 U1 I1 71.84(14) . . ?
N23 U1 I1 128.27(13) . . ?
N24 U1 I1 116.84(13) . . ?
N21 U1 I1 81.08(13) . . ?
O1 U1 I4 74.78(13) . . ?
O2 U1 I4 75.39(13) . . ?
N22 U1 I4 150.32(14) . . ?
N23 U1 I4 141.48(13) . . ?
N24 U1 I4 133.53(13) . . ?
N21 U1 I4 78.70(13) . . ?
I1 U1 I4 78.499(14) . . ?
O1 U1 U3 80.09(12) . . ?
O2 U1 U3 23.80(12) . . ?
N22 U1 U3 155.70(14) . . ?
N23 U1 U3 93.77(13) . . ?
N24 U1 U3 100.01(12) . . ?
N21 U1 U3 90.97(12) . . ?
I1 U1 U3 132.205(12) . . ?
I4 U1 U3 53.776(10) . . ?
O1 U1 U2 23.69(13) . . ?
O2 U1 U2 79.88(12) . . ?
N22 U1 U2 124.97(14) . . ?
N23 U1 U2 94.36(12) . . ?
N24 U1 U2 151.36(13) . . ?
N21 U1 U2 132.13(13) . . ?
I1 U1 U2 91.296(12) . . ?
I4 U1 U2 53.544(10) . . ?
U3 U1 U2 60.156(7) . . ?
O3 U2 O1 92.76(18) . . ?
O3 U2 N42 81.03(19) . . ?
O1 U2 N42 77.49(19) . . ?
O3 U2 N43 106.0(2) . . ?
O1 U2 N43 132.7(2) . . ?
N42 U2 N43 63.7(2) . . ?
O3 U2 N44 146.9(2) . . ?
O1 U2 N44 76.77(17) . . ?
N42 U2 N44 66.15(19) . . ?
N43 U2 N44 63.8(2) . . ?
O3 U2 N41 148.64(19) . . ?
O1 U2 N41 87.25(18) . . ?
N42 U2 N41 129.21(19) . . ?
N43 U2 N41 96.7(2) . . ?
N44 U2 N41 63.24(19) . . ?
O3 U2 I2 83.99(14) . . ?
O1 U2 I2 153.80(13) . . ?
N42 U2 I2 127.20(13) . . ?
N43 U2 I2 72.66(16) . . ?
N44 U2 I2 118.70(13) . . ?
N41 U2 I2 82.42(13) . . ?
O3 U2 I4 75.21(13) . . ?
O1 U2 I4 74.17(13) . . ?
N42 U2 I4 141.70(14) . . ?
N43 U2 I4 152.13(16) . . ?
N44 U2 I4 129.28(13) . . ?
N41 U2 I4 74.66(13) . . ?
I2 U2 I4 79.885(14) . . ?
O3 U2 U3 23.43(13) . . ?
O1 U2 U3 78.45(12) . . ?
N42 U2 U3 95.95(14) . . ?
N43 U2 U3 129.15(15) . . ?
N44 U2 U3 152.02(13) . . ?
N41 U2 U3 128.22(13) . . ?
I2 U2 U3 89.170(12) . . ?
I4 U2 U3 53.580(10) . . ?
O3 U2 U1 78.17(13) . . ?
O1 U2 U1 22.57(12) . . ?
N42 U2 U1 92.23(13) . . ?
N43 U2 U1 153.87(16) . . ?
N44 U2 U1 98.32(12) . . ?
N41 U2 U1 90.97(12) . . ?
I2 U2 U1 133.290(13) . . ?
I4 U2 U1 53.962(10) . . ?
U3 U2 U1 59.458(8) . . ?
O2 U3 O3 94.00(18) . . ?
O2 U3 N3 79.29(19) . . ?
O3 U3 N3 79.30(19) . . ?
O2 U3 N1 104.08(18) . . ?
O3 U3 N1 135.70(18) . . ?
N3 U3 N1 65.29(19) . . ?
O2 U3 N2 151.74(18) . . ?
O3 U3 N2 87.68(18) . . ?
N3 U3 N2 128.54(18) . . ?
N1 U3 N2 94.01(18) . . ?
O2 U3 N4 144.6(2) . . ?
O3 U3 N4 77.95(18) . . ?
N3 U3 N4 65.42(19) . . ?
N1 U3 N4 63.88(19) . . ?
N2 U3 N4 63.19(19) . . ?
O2 U3 I3 84.07(13) . . ?
O3 U3 I3 149.65(13) . . ?
N3 U3 I3 129.49(14) . . ?
N1 U3 I3 73.38(13) . . ?
N2 U3 I3 80.50(13) . . ?
N4 U3 I3 119.74(14) . . ?
O2 U3 I4 76.74(13) . . ?
O3 U3 I4 74.65(13) . . ?
N3 U3 I4 142.92(13) . . ?
N1 U3 I4 148.52(14) . . ?
N2 U3 I4 76.54(12) . . ?
N4 U3 I4 131.64(14) . . ?
I3 U3 I4 75.441(14) . . ?
O2 U3 U1 24.59(12) . . ?
O3 U3 U1 78.40(12) . . ?
N3 U3 U1 94.97(13) . . ?
N1 U3 U1 128.25(12) . . ?
N2 U3 U1 130.90(12) . . ?
N4 U3 U1 151.67(14) . . ?
I3 U3 U1 88.397(11) . . ?
I4 U3 U1 54.405(10) . . ?
O2 U3 U2 80.77(12) . . ?
O3 U3 U2 22.63(12) . . ?
N3 U3 U2 94.80(14) . . ?
N1 U3 U2 157.58(13) . . ?
N2 U3 U2 90.77(12) . . ?
N4 U3 U2 99.34(14) . . ?
I3 U3 U2 129.039(12) . . ?
I4 U3 U2 53.783(10) . . ?
U1 U3 U2 60.386(7) . . ?
U3 I4 U2 72.637(13) . . ?
U3 I4 U1 71.819(12) . . ?
U2 I4 U1 72.494(12) . . ?
U1 O1 U2 133.7(2) . . ?
U3 O2 U1 131.6(2) . . ?
U2 O3 U3 133.9(2) . . ?
C2 N1 C6 118.2(7) . . ?
C2 N1 U3 119.6(5) . . ?
C6 N1 U3 121.8(5) . . ?
C12 N2 C8 118.6(6) . . ?
C12 N2 U3 122.4(4) . . ?
C8 N2 U3 118.8(5) . . ?
C14 N3 C18 118.1(7) . . ?
C14 N3 U3 119.8(5) . . ?
C18 N3 U3 121.8(5) . . ?
C1 N4 C13 111.2(6) . . ?
C1 N4 C7 108.9(6) . . ?
C13 N4 C7 106.6(6) . . ?
C1 N4 U3 111.5(4) . . ?
C13 N4 U3 110.4(4) . . ?
C7 N4 U3 108.1(4) . . ?
C22 N21 C26 118.4(7) . . ?
C22 N21 U1 119.8(5) . . ?
C26 N21 U1 121.4(5) . . ?
C28 N22 C32 119.3(6) . . ?
C28 N22 U1 118.3(5) . . ?
C32 N22 U1 121.4(4) . . ?
C38 N23 C34 118.5(7) . . ?
C38 N23 U1 120.4(5) . . ?
C34 N23 U1 120.1(5) . . ?
C33 N24 C21 110.3(6) . . ?
C33 N24 C27 109.9(6) . . ?
C21 N24 C27 108.2(5) . . ?
C33 N24 U1 112.7(4) . . ?
C21 N24 U1 108.8(4) . . ?
C27 N24 U1 106.8(4) . . ?
C46 N41 C42 119.0(6) . . ?
C46 N41 U2 124.1(5) . . ?
C42 N41 U2 116.8(5) . . ?
C52 N42 C48 117.9(7) . . ?
C52 N42 U2 122.9(6) . . ?
C48 N42 U2 119.2(5) . . ?
C54 N43 C58 119.1(8) . . ?
C54 N43 U2 119.4(5) . . ?
C58 N43 U2 121.0(6) . . ?
C47 N44 C41 108.0(6) . . ?
C47 N44 C53 111.8(6) . . ?
C41 N44 C53 107.4(6) . . ?
C47 N44 U2 112.3(4) . . ?
C41 N44 U2 108.5(4) . . ?
C53 N44 U2 108.7(4) . . ?
N4 C1 C2 112.9(6) . . ?
N1 C2 C3 119.9(7) . . ?
N1 C2 C1 117.8(7) . . ?
C3 C2 C1 122.2(7) . . ?
C4 C3 C2 119.5(8) . . ?
C3 C4 C5 121.6(8) . . ?
C4 C5 C6 114.1(8) . . ?
N1 C6 C5 126.8(8) . . ?
N4 C7 C8 111.4(6) . . ?
N2 C8 C9 122.0(8) . . ?
N2 C8 C7 116.8(7) . . ?
C9 C8 C7 121.1(7) . . ?
C10 C9 C8 119.2(7) . . ?
C9 C10 C11 119.8(8) . . ?
C12 C11 C10 117.5(8) . . ?
N2 C12 C11 122.8(7) . . ?
N4 C13 C14 112.7(6) . . ?
N3 C14 C15 122.6(8) . . ?
N3 C14 C13 117.3(7) . . ?
C15 C14 C13 119.5(8) . . ?
C14 C15 C16 119.1(10) . . ?
C17 C16 C15 117.5(10) . . ?
C18 C17 C16 119.5(10) . . ?
C17 C18 N3 123.1(8) . . ?
C22 C21 N24 113.9(6) . . ?
N21 C22 C23 122.0(7) . . ?
N21 C22 C21 115.9(6) . . ?
C23 C22 C21 122.1(7) . . ?
C24 C23 C22 120.6(7) . . ?
C23 C24 C25 118.9(8) . . ?
C26 C25 C24 118.2(8) . . ?
N21 C26 C25 121.9(7) . . ?
C28 C27 N24 111.5(6) . . ?
N22 C28 C29 119.9(7) . . ?
N22 C28 C27 116.1(7) . . ?
C29 C28 C27 123.6(6) . . ?
C30 C29 C28 120.0(7) . . ?
C29 C30 C31 120.1(7) . . ?
C32 C31 C30 117.4(7) . . ?
N22 C32 C31 123.1(7) . . ?
C34 C33 N24 115.2(6) . . ?
N23 C34 C35 120.6(8) . . ?
N23 C34 C33 116.6(7) . . ?
C35 C34 C33 122.6(7) . . ?
C36 C35 C34 120.0(8) . . ?
C35 C36 C37 120.2(9) . . ?
C36 C37 C38 117.6(9) . . ?
N23 C38 C37 122.9(8) . . ?
C42 C41 N44 112.3(6) . . ?
N41 C42 C43 120.4(8) . . ?
N41 C42 C41 117.4(6) . . ?
C43 C42 C41 122.1(7) . . ?
C42 C43 C44 120.1(7) . . ?
C45 C44 C43 118.2(7) . . ?
C44 C45 C46 118.7(8) . . ?
N41 C46 C45 123.6(7) . . ?
N44 C47 C48 115.0(7) . . ?
N42 C48 C49 120.4(7) . . ?
N42 C48 C47 118.1(7) . . ?
C49 C48 C47 121.5(7) . . ?
C50 C49 C48 119.3(8) . . ?
C49 C50 C51 119.8(9) . . ?
C50 C51 C52 117.1(9) . . ?
N42 C52 C51 125.2(9) . . ?
C54 C53 N44 110.6(7) . . ?
N43 C54 C55 122.8(8) . . ?
N43 C54 C53 115.1(7) . . ?
C55 C54 C53 122.0(8) . . ?
C54 C55 C56 119.9(10) . . ?
C55 C56 C57 118.9(10) . . ?
C56 C57 C58 119.4(10) . . ?
N43 C58 C57 119.8(10) . . ?
N61 C61 C62 179.2(14) . . ?
N63 C65 C66 178.66(13) . . ?
N62 C63 C64 179.3(9) . . ?
N64 C67 C68 178.66(15) . . ?

loop_
_geom_bond_atom_site_label_1
_geom_bond_atom_site_label_2
_geom_bond_distance
_geom_bond_site_symmetry_2
_geom_bond_publ_flag
U1 O1 2.069(4) . ?
U1 O2 2.147(4) . ?
U1 N22 2.625(6) . ?
U1 N23 2.632(6) . ?
U1 N24 2.657(6) . ?
U1 N21 2.659(6) . ?
U1 I1 3.2242(5) . ?
U1 I4 3.3016(6) . ?
U1 U3 3.8575(4) . ?
U1 U2 3.8938(4) . ?
U2 O3 2.076(5) . ?
U2 O1 2.166(4) . ?
U2 N42 2.587(6) . ?
U2 N43 2.622(7) . ?
U2 N44 2.645(6) . ?
U2 N41 2.666(6) . ?
U2 I2 3.1861(6) . ?
U2 I4 3.2840(6) . ?
U2 U3 3.8849(4) . ?
U3 O2 2.082(5) . ?
U3 O3 2.146(5) . ?
U3 N3 2.613(7) . ?
U3 N1 2.636(6) . ?
U3 N2 2.656(6) . ?
U3 N4 2.673(6) . ?
U3 I3 3.2326(6) . ?
U3 I4 3.2754(5) . ?
N1 C2 1.330(9) . ?
N1 C6 1.332(10) . ?
N2 C12 1.342(10) . ?
N2 C8 1.346(9) . ?
N3 C14 1.325(10) . ?
N3 C18 1.353(11) . ?
N4 C1 1.467(10) . ?
N4 C13 1.475(10) . ?
N4 C7 1.504(10) . ?
N21 C22 1.331(9) . ?
N21 C26 1.351(10) . ?
N22 C28 1.341(9) . ?
N22 C32 1.346(9) . ?
N23 C38 1.327(10) . ?
N23 C34 1.351(10) . ?
N24 C33 1.483(10) . ?
N24 C21 1.494(10) . ?
N24 C27 1.507(9) . ?
N41 C46 1.309(10) . ?
N41 C42 1.376(9) . ?
N42 C52 1.308(10) . ?
N42 C48 1.370(10) . ?
N43 C54 1.363(11) . ?
N43 C58 1.364(11) . ?
N44 C47 1.470(10) . ?
N44 C41 1.496(10) . ?
N44 C53 1.503(9) . ?
C1 C2 1.488(11) . ?
C2 C3 1.436(11) . ?
C3 C4 1.358(13) . ?
C4 C5 1.392(13) . ?
C5 C6 1.395(12) . ?
C7 C8 1.509(11) . ?
C8 C9 1.374(11) . ?
C9 C10 1.365(12) . ?
C10 C11 1.406(11) . ?
C11 C12 1.375(11) . ?
C13 C14 1.549(11) . ?
C14 C15 1.370(14) . ?
C15 C16 1.405(16) . ?
C16 C17 1.390(14) . ?
C17 C18 1.347(14) . ?
C21 C22 1.482(11) . ?
C22 C23 1.362(11) . ?
C23 C24 1.345(13) . ?
C24 C25 1.394(12) . ?
C25 C26 1.376(11) . ?
C27 C28 1.478(11) . ?
C28 C29 1.399(11) . ?
C29 C30 1.358(11) . ?
C30 C31 1.384(11) . ?
C31 C32 1.374(10) . ?
C33 C34 1.480(11) . ?
C34 C35 1.367(12) . ?
C35 C36 1.352(13) . ?
C36 C37 1.363(13) . ?
C37 C38 1.375(13) . ?
C41 C42 1.460(12) . ?
C42 C43 1.387(11) . ?
C43 C44 1.396(12) . ?
C44 C45 1.386(11) . ?
C45 C46 1.393(11) . ?
C47 C48 1.505(11) . ?
C48 C49 1.408(12) . ?
C49 C50 1.377(13) . ?
C50 C51 1.377(13) . ?
C51 C52 1.390(13) . ?
C53 C54 1.485(12) . ?
C54 C55 1.373(13) . ?
C55 C56 1.380(15) . ?
C56 C57 1.399(17) . ?
C57 C58 1.433(15) . ?
N61 C61 1.120(16) . ?
C61 C62 1.419(18) . ?
N63 C65 1.051(15) . ?
C65 C66 1.35(2) . ?
N62 C63 1.145(13) . ?
C63 C64 1.488(14) . ?
N64 C67 1.1122 . ?
C67 C68 1.4255 . ?
